data_4029915
loop_
_publ_author_name
'Yao, Hongliang'
'Song, Liyan'
'Liu, Yuan'
'Tong, Rongbiao'

_publ_section_title
;
 Cascade Michael Addition/Cycloketalization of Cyclic 1,3-Dicarbonyl
 Compounds: Important Role of the Tethered Alcohol of \a,\b-Unsaturated
 Carbonyl Compounds on Reaction Rate and Regioselectivity.
;
_journal_issue 18
_journal_name_full 'The Journal of organic chemistry'
_journal_page_first 8774
_journal_page_last 8785
_journal_paper_doi 10.1021/jo501604e
_journal_volume 79
_journal_year 2014
_chemical_formula_moiety 'C16 H16 O4'
_chemical_formula_sum 'C16 H16 O4'
_chemical_formula_weight 272.29
_chemical_name_systematic
;
 ? 
;
_space_group_IT_number 14
_space_group_name_Hall '-P 2yn'
_symmetry_cell_setting monoclinic
_symmetry_space_group_name_Hall '-P 2yn'
_symmetry_space_group_name_H-M 'P 1 21/n 1'
_atom_sites_solution_hydrogens geom
_atom_sites_solution_primary direct
_atom_sites_solution_secondary difmap
_audit_creation_date 2014-06-11
_audit_creation_method
;
  Olex2 1.2-beta
  (compiled May  9 2012 12:37:22, GUI svn.r4230)
;
_cell_angle_alpha 90.00
_cell_angle_beta 91.9617(7)
_cell_angle_gamma 90.00
_cell_formula_units_Z 8
_cell_length_a 7.73155(6)
_cell_length_b 24.5151(2)
_cell_length_c 13.61877(10)
_cell_measurement_reflns_used 10305
_cell_measurement_temperature 99.9(2)
_cell_measurement_theta_max 75.3210
_cell_measurement_theta_min 4.8410
_cell_volume 2579.79(3)
_computing_cell_refinement
;
CrysAlisPro, Agilent Technologies,
Version 1.171.36.32 (release 02-08-2013 CrysAlis171 .NET)
(compiled Aug  2 2013,16:46:58)
;
_computing_data_collection
;
CrysAlisPro, Agilent Technologies,
Version 1.171.36.32 (release 02-08-2013 CrysAlis171 .NET)
(compiled Aug  2 2013,16:46:58)
;
_computing_data_reduction
;
CrysAlisPro, Agilent Technologies,
Version 1.171.36.32 (release 02-08-2013 CrysAlis171 .NET)
(compiled Aug  2 2013,16:46:58)
;
_computing_molecular_graphics
;
O. V. Dolomanov, L. J. Bourhis, R. J. Gildea, J. A. K. Howard and H. Puschmann,
OLEX2: a complete structure solution, refinement and analysis program.
J. Appl. Cryst. (2009). 42, 339-341.
;
_computing_publication_material
;
O. V. Dolomanov, L. J. Bourhis, R. J. Gildea, J. A. K. Howard and H. Puschmann,
OLEX2: a complete structure solution, refinement and analysis program.
J. Appl. Cryst. (2009). 42, 339-341.
;
_computing_structure_refinement
;
XL, G.M. Sheldrick, Acta Cryst.
(2008). A64, 112-122
;
_computing_structure_solution 'SHELXS-97 (Sheldrick, 1990)'
_diffrn_ambient_temperature 99.9(2)
_diffrn_detector_area_resol_mean 10.3587
_diffrn_measured_fraction_theta_full 0.9975
_diffrn_measured_fraction_theta_max 0.9805
_diffrn_measurement_details
;
  1 omega   70.00  132.00   1.0000    4.0000
omega____ theta____ kappa____ phi______ frames
    -      110.5703  -77.0000 -180.0000 62

  2 omega  -49.00  -10.00   1.0000    2.0000
omega____ theta____ kappa____ phi______ frames
    -      -40.9453   37.0000  -90.0000 39

  3 omega   10.00   35.00   1.0000    2.0000
omega____ theta____ kappa____ phi______ frames
    -      -40.9453   37.0000  -90.0000 25

  4 omega -112.00  -13.00   1.0000    2.0000
omega____ theta____ kappa____ phi______ frames
    -      -40.9453  -57.0000  -90.0000 99

  5 omega  -48.00   34.00   1.0000    2.0000
omega____ theta____ kappa____ phi______ frames
    -      -40.9453   37.0000   60.0000 82

  6 omega  -96.00   -2.00   1.0000    2.0000
omega____ theta____ kappa____ phi______ frames
    -      -40.9453  125.0000   90.0000 94

  7 omega   66.00  140.00   1.0000    4.0000
omega____ theta____ kappa____ phi______ frames
    -      110.5703  -61.0000   90.0000 74

  8 omega   39.00  115.00   1.0000    4.0000
omega____ theta____ kappa____ phi______ frames
    -      110.5703 -111.0000  150.0000 76

  9 omega   33.00  114.00   1.0000    4.0000
omega____ theta____ kappa____ phi______ frames
    -      110.5703 -111.0000    0.0000 81

 10 omega   34.00   75.00   1.0000    4.0000
omega____ theta____ kappa____ phi______ frames
    -      110.5703  -30.0000    0.0000 41

 11 omega   82.00  178.00   1.0000    4.0000
omega____ theta____ kappa____ phi______ frames
    -      110.5703   30.0000  -90.0000 96

 12 omega   81.00  177.00   1.0000    4.0000
omega____ theta____ kappa____ phi______ frames
    -      110.5703   30.0000 -180.0000 96

 13 omega   33.00   90.00   1.0000    4.0000
omega____ theta____ kappa____ phi______ frames
    -      110.5703  -30.0000 -120.0000 57

 14 omega   36.00  124.00   1.0000    4.0000
omega____ theta____ kappa____ phi______ frames
    -      110.5703  -61.0000  -30.0000 88
;
_diffrn_measurement_device 'kappa diffractometer'
_diffrn_measurement_device_type 'SuperNova, Dual, Cu at zero, Atlas'
_diffrn_measurement_method '\w scans'
_diffrn_orient_matrix_UB_11 0.1379696000
_diffrn_orient_matrix_UB_12 0.0269255000
_diffrn_orient_matrix_UB_13 0.0684239000
_diffrn_orient_matrix_UB_21 0.0636763000
_diffrn_orient_matrix_UB_22 0.0339628000
_diffrn_orient_matrix_UB_23 -0.0868438000
_diffrn_orient_matrix_UB_31 -0.1290244000
_diffrn_orient_matrix_UB_32 0.0455173000
_diffrn_orient_matrix_UB_33 0.0242654000
_diffrn_radiation_monochromator mirror
_diffrn_radiation_probe x-ray
_diffrn_radiation_type CuK\a
_diffrn_radiation_wavelength 1.5418
_diffrn_reflns_av_R_equivalents 0.0265
_diffrn_reflns_av_unetI/netI 0.0232
_diffrn_reflns_limit_h_max 9
_diffrn_reflns_limit_h_min -9
_diffrn_reflns_limit_k_max 29
_diffrn_reflns_limit_k_min -17
_diffrn_reflns_limit_l_max 16
_diffrn_reflns_limit_l_min -16
_diffrn_reflns_number 13779
_diffrn_reflns_theta_full 66.50
_diffrn_reflns_theta_max 67.50
_diffrn_reflns_theta_min 4.86
_diffrn_source 'sealed X-ray tube'
_diffrn_source_current 0.80
_diffrn_source_power 0.040
_diffrn_source_target Cu
_diffrn_source_voltage 50
_exptl_absorpt_coefficient_mu 0.826
_exptl_absorpt_correction_T_max 1.00000
_exptl_absorpt_correction_T_min 0.56906
_exptl_absorpt_correction_type multi-scan
_exptl_absorpt_process_details
;
CrysAlisPro, Agilent Technologies,
Version 1.171.36.32 (release 02-08-2013 CrysAlis171 .NET)
(compiled Aug  2 2013,16:46:58)
Empirical absorption correction using spherical harmonics,
 implemented in SCALE3 ABSPACK scaling algorithm.
;
_exptl_crystal_colour colourless
_exptl_crystal_density_diffrn 1.402
_exptl_crystal_density_method 'not measured'
_exptl_crystal_description block
_exptl_crystal_F_000 1152
_exptl_crystal_size_max 0.35
_exptl_crystal_size_mid 0.25
_exptl_crystal_size_min 0.25
_refine_diff_density_max 0.384
_refine_diff_density_min -0.193
_refine_diff_density_rms 0.037
_refine_ls_extinction_method none
_refine_ls_goodness_of_fit_ref 1.003
_refine_ls_hydrogen_treatment constr
_refine_ls_matrix_type full
_refine_ls_number_parameters 361
_refine_ls_number_reflns 4542
_refine_ls_number_restraints 0
_refine_ls_restrained_S_all 1.003
_refine_ls_R_factor_all 0.0357
_refine_ls_R_factor_gt 0.0335
_refine_ls_shift/su_max 0.001
_refine_ls_shift/su_mean 0.000
_refine_ls_structure_factor_coef Fsqd
_refine_ls_weighting_details 'calc w=1/[\s^2^(Fo^2^)+(0.0409P)^2^+0.9341P] where P=(Fo^2^+2Fc^2^)/3'
_refine_ls_weighting_scheme calc
_refine_ls_wR_factor_gt 0.0812
_refine_ls_wR_factor_ref 0.0830
_reflns_number_gt 4232
_reflns_number_total 4542
_reflns_threshold_expression >2sigma(I)
_cod_data_source_file jo501604e_si_005.cif
_cod_data_source_block song8cult
_cod_depositor_comments
;
The following automatic conversions were performed:

'_symmetry_cell_setting' value 'Monoclinic' changed to 'monoclinic'
according to
/home/saulius/struct/COD-crude-data--automatic-downloads/rss-feeds/ACS/lib/dictionaries/cif_core.dic
dictionary named 'cif_core.dic' version 2.4.2 from 2011-04-26.

Automatic conversion script
Id: cif_fix_values 2281 2013-09-26 08:29:07Z andrius 

 Adding full bibliography for 4029910--4029917.cif.
;
_cod_original_cell_volume 2579.78(4)
_cod_original_sg_symbol_H-M P2(1)/n
_cod_database_code 4029915
_reflns_odcompleteness_completeness 99.75
_reflns_odcompleteness_iscentric 1
_reflns_odcompleteness_theta 68.13

loop_
_space_group_symop_id
_space_group_symop_operation_xyz
1 'x, y, z'
2 '-x+1/2, y+1/2, -z+1/2'
3 '-x, -y, -z'
4 'x-1/2, -y-1/2, z-1/2'

loop_
_atom_site_label
_atom_site_type_symbol
_atom_site_fract_x
_atom_site_fract_y
_atom_site_fract_z
_atom_site_U_iso_or_equiv
_atom_site_adp_type
_atom_site_occupancy
_atom_site_symmetry_multiplicity
_atom_site_calc_flag
_atom_site_refinement_flags
O1 O 0.75558(13) 0.47826(4) 0.63329(6) 0.0266(2) Uani 1 1 d .
O2 O 0.68334(12) 0.39674(3) 0.57679(6) 0.0208(2) Uani 1 1 d .
O3 O 0.71232(11) 0.44929(3) 0.28984(6) 0.01647(18) Uani 1 1 d .
O4 O 0.78181(12) 0.51115(3) 0.17288(6) 0.02067(19) Uani 1 1 d .
C1 C 0.72607(16) 0.45074(5) 0.56080(9) 0.0194(3) Uani 1 1 d .
C2 C 0.73037(15) 0.47010(5) 0.46087(9) 0.0171(2) Uani 1 1 d .
C3 C 0.70511(15) 0.43468(5) 0.38505(8) 0.0160(2) Uani 1 1 d .
C4 C 0.67006(15) 0.37764(5) 0.40241(9) 0.0161(2) Uani 1 1 d .
C5 C 0.65394(15) 0.33815(5) 0.32781(9) 0.0176(2) Uani 1 1 d .
H5 H 0.6641 0.3485 0.2611 0.021 Uiso 1 1 calc R
C6 C 0.62336(16) 0.28422(5) 0.35130(9) 0.0192(3) Uani 1 1 d .
H6 H 0.6129 0.2576 0.3008 0.023 Uiso 1 1 calc R
C7 C 0.60790(16) 0.26891(5) 0.44960(10) 0.0207(3) Uani 1 1 d .
H7 H 0.5847 0.2319 0.4652 0.025 Uiso 1 1 calc R
C8 C 0.62596(16) 0.30701(5) 0.52440(9) 0.0209(3) Uani 1 1 d .
H8 H 0.6165 0.2965 0.5911 0.025 Uiso 1 1 calc R
C9 C 0.65812(15) 0.36077(5) 0.49966(9) 0.0180(2) Uani 1 1 d .
C10 C 0.76025(16) 0.52992(5) 0.44441(9) 0.0189(3) Uani 1 1 d .
H10A H 0.8836 0.5387 0.4584 0.023 Uiso 1 1 calc R
H10B H 0.6898 0.5514 0.4898 0.023 Uiso 1 1 calc R
C11 C 0.71107(17) 0.54525(5) 0.33835(9) 0.0208(3) Uani 1 1 d .
H11 H 0.5824 0.5429 0.3290 0.025 Uiso 1 1 calc R
C12 C 0.79336(17) 0.50299(5) 0.27312(9) 0.0199(3) Uani 1 1 d .
H12 H 0.9187 0.5002 0.2931 0.024 Uiso 1 1 calc R
C13 C 0.76908(19) 0.60324(5) 0.31289(9) 0.0239(3) Uani 1 1 d .
H13A H 0.7647 0.6263 0.3724 0.029 Uiso 1 1 calc R
H13B H 0.8906 0.6022 0.2923 0.029 Uiso 1 1 calc R
C14 C 0.65672(19) 0.62885(5) 0.23124(10) 0.0247(3) Uani 1 1 d .
H14A H 0.6910 0.6675 0.2242 0.030 Uiso 1 1 calc R
H14B H 0.5348 0.6283 0.2513 0.030 Uiso 1 1 calc R
C15 C 0.66679(18) 0.60114(5) 0.13118(9) 0.0229(3) Uani 1 1 d .
H15A H 0.5813 0.6185 0.0853 0.027 Uiso 1 1 calc R
H15B H 0.7831 0.6077 0.1054 0.027 Uiso 1 1 calc R
C16 C 0.63369(17) 0.54006(5) 0.13167(9) 0.0227(3) Uani 1 1 d .
H16A H 0.5311 0.5321 0.1708 0.027 Uiso 1 1 calc R
H16B H 0.6090 0.5273 0.0636 0.027 Uiso 1 1 calc R
O1A O 0.12478(14) 0.27167(4) 0.62377(6) 0.0276(2) Uani 1 1 d .
O2A O 0.20223(12) 0.18970(3) 0.57483(6) 0.0212(2) Uani 1 1 d .
O3A O 0.19122(11) 0.23847(3) 0.28407(6) 0.01761(19) Uani 1 1 d .
O4A O 0.13059(11) 0.29917(3) 0.15987(6) 0.01771(18) Uani 1 1 d .
C1A C 0.15713(16) 0.24324(5) 0.55423(9) 0.0196(3) Uani 1 1 d .
C2A C 0.15049(15) 0.26074(5) 0.45257(9) 0.0176(2) Uani 1 1 d .
C3A C 0.19458(15) 0.22551(5) 0.38047(9) 0.0164(2) Uani 1 1 d .
C4A C 0.24906(15) 0.17030(5) 0.40367(9) 0.0176(2) Uani 1 1 d .
C5A C 0.29550(16) 0.13205(5) 0.33259(9) 0.0201(3) Uani 1 1 d .
H5A H 0.2987 0.1424 0.2655 0.024 Uiso 1 1 calc R
C6A C 0.33656(17) 0.07925(5) 0.36053(10) 0.0228(3) Uani 1 1 d .
H6A H 0.3679 0.0533 0.3124 0.027 Uiso 1 1 calc R
C7A C 0.33212(17) 0.06390(5) 0.45909(10) 0.0235(3) Uani 1 1 d .
H7A H 0.3599 0.0275 0.4774 0.028 Uiso 1 1 calc R
C8A C 0.28762(16) 0.10115(5) 0.53057(10) 0.0221(3) Uani 1 1 d .
H8A H 0.2847 0.0907 0.5977 0.026 Uiso 1 1 calc R
C9A C 0.24747(16) 0.15417(5) 0.50164(9) 0.0187(3) Uani 1 1 d .
C10A C 0.10613(17) 0.31925(5) 0.43085(9) 0.0194(3) Uani 1 1 d .
H10C H 0.1616 0.3432 0.4813 0.023 Uiso 1 1 calc R
H10D H -0.0207 0.3245 0.4325 0.023 Uiso 1 1 calc R
C11A C 0.16967(16) 0.33433(5) 0.32937(8) 0.0174(2) Uani 1 1 d .
H11A H 0.2990 0.3329 0.3324 0.021 Uiso 1 1 calc R
C12A C 0.10521(16) 0.29038(5) 0.25845(8) 0.0168(2) Uani 1 1 d .
H12A H -0.0218 0.2856 0.2673 0.020 Uiso 1 1 calc R
C13A C 0.11567(16) 0.39133(5) 0.29394(9) 0.0186(2) Uani 1 1 d .
H13C H 0.0019 0.3890 0.2585 0.022 Uiso 1 1 calc R
H13D H 0.1025 0.4154 0.3516 0.022 Uiso 1 1 calc R
C14A C 0.24766(17) 0.41648(5) 0.22595(9) 0.0203(3) Uani 1 1 d .
H14C H 0.2137 0.4547 0.2123 0.024 Uiso 1 1 calc R
H14D H 0.3619 0.4172 0.2610 0.024 Uiso 1 1 calc R
C15A C 0.26698(17) 0.38695(5) 0.12796(9) 0.0209(3) Uani 1 1 d .
H15C H 0.1631 0.3947 0.0857 0.025 Uiso 1 1 calc R
H15D H 0.3679 0.4025 0.0950 0.025 Uiso 1 1 calc R
C16A C 0.29022(16) 0.32535(5) 0.13419(9) 0.0190(3) Uani 1 1 d .
H16C H 0.3273 0.3113 0.0701 0.023 Uiso 1 1 calc R
H16D H 0.3818 0.3166 0.1843 0.023 Uiso 1 1 calc R

loop_
_atom_site_aniso_label
_atom_site_aniso_U_11
_atom_site_aniso_U_22
_atom_site_aniso_U_33
_atom_site_aniso_U_23
_atom_site_aniso_U_13
_atom_site_aniso_U_12
O1 0.0430(6) 0.0230(5) 0.0136(4) -0.0024(3) 0.0003(4) -0.0034(4)
O2 0.0307(5) 0.0183(4) 0.0135(4) 0.0006(3) 0.0028(3) -0.0012(4)
O3 0.0227(4) 0.0151(4) 0.0117(4) 0.0004(3) 0.0009(3) -0.0007(3)
O4 0.0290(5) 0.0186(4) 0.0145(4) 0.0016(3) 0.0023(3) 0.0042(3)
C1 0.0208(6) 0.0192(6) 0.0182(6) 0.0006(5) 0.0017(5) 0.0004(5)
C2 0.0179(6) 0.0181(6) 0.0154(6) 0.0004(4) 0.0009(4) 0.0004(5)
C3 0.0127(5) 0.0203(6) 0.0150(5) 0.0008(5) 0.0010(4) 0.0015(4)
C4 0.0132(5) 0.0190(6) 0.0161(6) 0.0011(4) 0.0008(4) 0.0014(4)
C5 0.0159(6) 0.0202(6) 0.0167(6) -0.0001(4) -0.0008(4) 0.0014(5)
C6 0.0178(6) 0.0185(6) 0.0211(6) -0.0017(5) -0.0022(5) 0.0006(5)
C7 0.0189(6) 0.0172(6) 0.0259(6) 0.0035(5) -0.0027(5) -0.0001(5)
C8 0.0226(6) 0.0218(6) 0.0184(6) 0.0047(5) 0.0017(5) -0.0002(5)
C9 0.0165(6) 0.0205(6) 0.0171(6) -0.0014(5) 0.0011(5) 0.0010(5)
C10 0.0236(6) 0.0176(6) 0.0156(6) -0.0010(4) 0.0001(5) -0.0008(5)
C11 0.0252(6) 0.0197(6) 0.0174(6) -0.0007(5) -0.0005(5) 0.0001(5)
C12 0.0255(6) 0.0170(6) 0.0173(6) 0.0006(5) 0.0010(5) -0.0018(5)
C13 0.0368(7) 0.0172(6) 0.0175(6) -0.0007(5) -0.0021(5) -0.0028(5)
C14 0.0331(7) 0.0180(6) 0.0229(6) -0.0005(5) 0.0013(6) 0.0026(5)
C15 0.0283(7) 0.0235(6) 0.0168(6) 0.0036(5) -0.0002(5) 0.0061(5)
C16 0.0248(7) 0.0256(7) 0.0175(6) -0.0028(5) -0.0026(5) 0.0024(5)
O1A 0.0454(6) 0.0217(5) 0.0159(4) -0.0019(4) 0.0058(4) -0.0040(4)
O2A 0.0274(5) 0.0199(4) 0.0162(4) 0.0012(3) 0.0012(4) -0.0013(3)
O3A 0.0240(4) 0.0151(4) 0.0138(4) 0.0001(3) 0.0017(3) 0.0022(3)
O4A 0.0211(4) 0.0186(4) 0.0134(4) -0.0003(3) -0.0002(3) -0.0006(3)
C1A 0.0220(6) 0.0185(6) 0.0183(6) 0.0007(5) 0.0006(5) -0.0047(5)
C2A 0.0173(6) 0.0187(6) 0.0169(6) -0.0004(5) 0.0011(5) -0.0022(5)
C3A 0.0143(6) 0.0192(6) 0.0157(6) 0.0015(5) -0.0003(4) -0.0023(4)
C4A 0.0149(6) 0.0180(6) 0.0198(6) 0.0009(5) 0.0005(5) -0.0017(4)
C5A 0.0199(6) 0.0202(6) 0.0201(6) 0.0002(5) 0.0013(5) -0.0001(5)
C6A 0.0216(6) 0.0190(6) 0.0278(7) -0.0011(5) 0.0014(5) 0.0010(5)
C7A 0.0203(6) 0.0183(6) 0.0316(7) 0.0040(5) -0.0016(5) 0.0013(5)
C8A 0.0212(6) 0.0227(6) 0.0220(6) 0.0060(5) -0.0024(5) -0.0018(5)
C9A 0.0163(6) 0.0202(6) 0.0195(6) -0.0004(5) 0.0001(5) -0.0024(5)
C10A 0.0252(6) 0.0184(6) 0.0146(6) -0.0014(5) 0.0024(5) 0.0012(5)
C11A 0.0198(6) 0.0176(6) 0.0148(6) -0.0012(4) 0.0011(5) 0.0012(5)
C12A 0.0187(6) 0.0164(6) 0.0154(6) 0.0006(4) 0.0012(5) 0.0029(5)
C13A 0.0236(6) 0.0167(6) 0.0155(5) -0.0018(4) 0.0010(5) 0.0034(5)
C14A 0.0263(7) 0.0157(6) 0.0188(6) 0.0000(5) 0.0004(5) 0.0002(5)
C15A 0.0247(6) 0.0210(6) 0.0170(6) 0.0022(5) 0.0019(5) -0.0009(5)
C16A 0.0200(6) 0.0219(6) 0.0152(5) -0.0006(5) 0.0026(5) 0.0008(5)

loop_
_atom_type_symbol
_atom_type_description
_atom_type_scat_dispersion_real
_atom_type_scat_dispersion_imag
_atom_type_scat_source
C C 0.0181 0.0091 'International Tables Vol C Tables 4.2.6.8 and 6.1.1.4'
H H 0.0000 0.0000 'International Tables Vol C Tables 4.2.6.8 and 6.1.1.4'
O O 0.0492 0.0322 'International Tables Vol C Tables 4.2.6.8 and 6.1.1.4'

loop_
_geom_angle_atom_site_label_1
_geom_angle_atom_site_label_2
_geom_angle_atom_site_label_3
_geom_angle
C9 O2 C1 121.32(9)
C3 O3 C12 114.60(9)
C12 O4 C16 118.65(9)
O1 C1 O2 116.37(11)
O1 C1 C2 125.16(11)
O2 C1 C2 118.47(10)
C1 C2 C10 118.06(10)
C3 C2 C1 119.97(11)
C3 C2 C10 121.97(11)
O3 C3 C2 123.49(11)
O3 C3 C4 115.37(10)
C2 C3 C4 121.14(11)
C5 C4 C3 124.09(11)
C9 C4 C3 117.48(11)
C9 C4 C5 118.38(11)
C6 C5 C4 120.20(11)
C5 C6 C7 119.91(11)
C8 C7 C6 120.86(11)
C9 C8 C7 118.49(11)
O2 C9 C4 121.43(11)
O2 C9 C8 116.40(11)
C8 C9 C4 122.13(11)
C2 C10 C11 110.27(10)
C10 C11 C13 112.11(10)
C12 C11 C10 106.83(10)
C12 C11 C13 111.62(10)
O3 C12 C11 109.21(10)
O4 C12 O3 105.55(9)
O4 C12 C11 117.76(10)
C14 C13 C11 112.53(11)
C13 C14 C15 115.03(11)
C16 C15 C14 114.88(10)
O4 C16 C15 110.74(10)
C9A O2A C1A 121.41(10)
C3A O3A C12A 115.31(9)
C12A O4A C16A 117.12(9)
O1A C1A O2A 116.45(11)
O1A C1A C2A 125.20(12)
O2A C1A C2A 118.36(10)
C1A C2A C10A 118.13(10)
C3A C2A C1A 120.03(11)
C3A C2A C10A 121.70(11)
O3A C3A C2A 123.76(11)
O3A C3A C4A 115.32(10)
C2A C3A C4A 120.92(11)
C5A C4A C3A 123.58(11)
C9A C4A C3A 117.54(11)
C9A C4A C5A 118.83(11)
C6A C5A C4A 119.83(12)
C5A C6A C7A 120.26(12)
C8A C7A C6A 120.83(12)
C7A C8A C9A 118.37(12)
O2A C9A C4A 121.64(11)
O2A C9A C8A 116.47(11)
C8A C9A C4A 121.87(12)
C2A C10A C11A 109.33(10)
C10A C11A C13A 114.40(10)
C12A C11A C10A 107.13(10)
C12A C11A C13A 111.52(10)
O3A C12A C11A 109.06(9)
O4A C12A O3A 106.70(9)
O4A C12A C11A 116.94(10)
C14A C13A C11A 112.19(10)
C15A C14A C13A 115.10(10)
C16A C15A C14A 115.81(10)
O4A C16A C15A 110.73(10)

loop_
_geom_bond_atom_site_label_1
_geom_bond_atom_site_label_2
_geom_bond_distance
O1 C1 1.2110(15)
O2 C1 1.3833(15)
O2 C9 1.3803(15)
O3 C3 1.3482(14)
O3 C12 1.4790(14)
O4 C12 1.3795(15)
O4 C16 1.4439(15)
C1 C2 1.4428(17)
C2 C3 1.3580(17)
C2 C10 1.5028(16)
C3 C4 1.4454(16)
C4 C5 1.4058(17)
C4 C9 1.3935(17)
C5 C6 1.3824(17)
C6 C7 1.3994(18)
C7 C8 1.3855(18)
C8 C9 1.3850(18)
C10 C11 1.5280(16)
C11 C12 1.5186(17)
C11 C13 1.5339(17)
C13 C14 1.5228(18)
C14 C15 1.5270(17)
C15 C16 1.5192(18)
O1A C1A 1.2089(16)
O2A C1A 1.3844(15)
O2A C9A 1.3778(15)
O3A C3A 1.3501(14)
O3A C12A 1.4721(14)
O4A C12A 1.3803(14)
O4A C16A 1.4448(15)
C1A C2A 1.4486(17)
C2A C3A 1.3600(17)
C2A C10A 1.5017(16)
C3A C4A 1.4491(17)
C4A C5A 1.4033(17)
C4A C9A 1.3921(17)
C5A C6A 1.3830(18)
C6A C7A 1.3955(19)
C7A C8A 1.3867(19)
C8A C9A 1.3901(18)
C10A C11A 1.5280(16)
C11A C12A 1.5196(16)
C11A C13A 1.5316(16)
C13A C14A 1.5309(17)
C14A C15A 1.5300(16)
C15A C16A 1.5228(17)

loop_
_geom_torsion_atom_site_label_1
_geom_torsion_atom_site_label_2
_geom_torsion_atom_site_label_3
_geom_torsion_atom_site_label_4
_geom_torsion
O1 C1 C2 C3 176.05(13)
O1 C1 C2 C10 -4.96(19)
O2 C1 C2 C3 -4.69(18)
O2 C1 C2 C10 174.30(11)
O3 C3 C4 C5 3.67(17)
O3 C3 C4 C9 -178.82(10)
C1 O2 C9 C4 -1.74(17)
C1 O2 C9 C8 176.28(11)
C1 C2 C3 O3 -177.94(11)
C1 C2 C3 C4 1.32(18)
C1 C2 C10 C11 -164.23(11)
C2 C3 C4 C5 -175.65(12)
C2 C3 C4 C9 1.86(17)
C2 C10 C11 C12 -47.26(14)
C2 C10 C11 C13 -169.84(10)
C3 O3 C12 O4 -177.64(9)
C3 O3 C12 C11 -50.14(13)
C3 C2 C10 C11 14.74(17)
C3 C4 C5 C6 178.83(11)
C3 C4 C9 O2 -1.71(17)
C3 C4 C9 C8 -179.62(11)
C4 C5 C6 C7 0.18(18)
C5 C4 C9 O2 175.95(11)
C5 C4 C9 C8 -1.96(18)
C5 C6 C7 C8 -1.18(19)
C6 C7 C8 C9 0.59(19)
C7 C8 C9 O2 -177.01(11)
C7 C8 C9 C4 1.00(19)
C9 O2 C1 O1 -175.75(11)
C9 O2 C1 C2 4.92(17)
C9 C4 C5 C6 1.34(17)
C10 C2 C3 O3 3.11(19)
C10 C2 C3 C4 -177.63(11)
C10 C11 C12 O3 66.06(12)
C10 C11 C12 O4 -173.66(10)
C10 C11 C13 C14 -153.33(11)
C11 C13 C14 C15 -65.40(15)
C12 O3 C3 C2 15.03(16)
C12 O3 C3 C4 -164.28(10)
C12 O4 C16 C15 88.06(13)
C12 C11 C13 C14 86.85(14)
C13 C11 C12 O3 -171.06(10)
C13 C11 C12 O4 -50.78(15)
C13 C14 C15 C16 52.92(16)
C14 C15 C16 O4 -75.42(14)
C16 O4 C12 O3 92.29(11)
C16 O4 C12 C11 -29.88(16)
O1A C1A C2A C3A 178.09(12)
O1A C1A C2A C10A 2.26(19)
O2A C1A C2A C3A -2.57(18)
O2A C1A C2A C10A -178.40(10)
O3A C3A C4A C5A -0.13(17)
O3A C3A C4A C9A -177.26(10)
C1A O2A C9A C4A -0.35(17)
C1A O2A C9A C8A -178.98(11)
C1A C2A C3A O3A 179.71(11)
C1A C2A C3A C4A -0.18(18)
C1A C2A C10A C11A 159.23(11)
C2A C3A C4A C5A 179.76(12)
C2A C3A C4A C9A 2.64(17)
C2A C10A C11A C12A 49.82(13)
C2A C10A C11A C13A 173.97(10)
C3A O3A C12A O4A 173.90(9)
C3A O3A C12A C11A 46.73(13)
C3A C2A C10A C11A -16.53(16)
C3A C4A C5A C6A -176.33(12)
C3A C4A C9A O2A -2.40(17)
C3A C4A C9A C8A 176.16(11)
C4A C5A C6A C7A -0.05(19)
C5A C4A C9A O2A -179.67(11)
C5A C4A C9A C8A -1.11(18)
C5A C6A C7A C8A -0.4(2)
C6A C7A C8A C9A 0.02(19)
C7A C8A C9A O2A 179.34(11)
C7A C8A C9A C4A 0.72(19)
C9A O2A C1A O1A -177.74(11)
C9A O2A C1A C2A 2.86(17)
C9A C4A C5A C6A 0.76(18)
C10A C2A C3A O3A -4.61(18)
C10A C2A C3A C4A 175.50(11)
C10A C11A C12A O3A -66.29(12)
C10A C11A C12A O4A 172.61(10)
C10A C11A C13A C14A 149.99(10)
C11A C13A C14A C15A 65.27(14)
C12A O3A C3A C2A -11.05(16)
C12A O3A C3A C4A 168.84(10)
C12A O4A C16A C15A -91.87(12)
C12A C11A C13A C14A -88.24(12)
C13A C11A C12A O3A 167.82(9)
C13A C11A C12A O4A 46.72(14)
C13A C14A C15A C16A -48.72(15)
C14A C15A C16A O4A 71.67(13)
C16A O4A C12A O3A -85.14(11)
C16A O4A C12A C11A 37.20(14)
